data_7160450
loop_
_publ_author_name
'Mamale, Ajay G.'
'Ghodake, Balaji M.'
'Gonnade, Rajesh G.'
'Bhattacharya, Asish K.'

_publ_section_title
;
 Catalyst and transition-metal free 1,6-conjugate addition of
 azobisisobutyronitrile: access to isobutyronitrile containing
 diarylmethanes.
;
_journal_issue 16
_journal_name_full 'Organic &amp; biomolecular chemistry'
_journal_page_first 3956
_journal_page_last 3966
_journal_paper_doi 10.1039/d5ob00012b
_journal_volume 23
_journal_year 2025
_chemical_formula_moiety 'C25 H33 N O'
_chemical_formula_sum 'C25 H33 N O'
_chemical_formula_weight 363.52
_space_group_crystal_system monoclinic
_space_group_IT_number 14
_space_group_name_Hall '-P 2yn'
_space_group_name_H-M_alt 'P 1 21/n 1'
_atom_sites_solution_hydrogens mixed
_atom_sites_solution_primary direct
_atom_sites_solution_secondary 'difference Fourier'
_audit_creation_method SHELXL-2018/3
_audit_update_record
;
2024-08-29 deposited with the CCDC.	2025-03-24 downloaded from the CCDC.
;
_cell_angle_alpha 90
_cell_angle_beta 104.907(2)
_cell_angle_gamma 90
_cell_formula_units_Z 4
_cell_length_a 11.4787(5)
_cell_length_b 9.9360(4)
_cell_length_c 19.7801(8)
_cell_measurement_reflns_used 3730
_cell_measurement_temperature 299(2)
_cell_measurement_theta_max 26.92
_cell_measurement_theta_min 2.31
_cell_volume 2180.04(16)
_computing_cell_refinement 'SAINT (Bruker, 2016)'
_computing_data_collection 'APEX3 (Bruker, 2016)'
_computing_data_reduction 'SAINT (Bruker, 2016)'
_computing_molecular_graphics 'Bruker SHELXTL, Mercury 2020.20'
_computing_publication_material 'Bruker SHELXTL'
_computing_structure_refinement 'SHELXL-2018/3 (Sheldrick, 2018)'
_computing_structure_solution 'SHELXT 2018/2 (Sheldrick, 2018)'
_diffrn_ambient_temperature 299(2)
_diffrn_detector 'Photon II CPAD Area Detector'
_diffrn_detector_area_resol_mean 7.39
_diffrn_measured_fraction_theta_full 0.998
_diffrn_measured_fraction_theta_max 0.997
_diffrn_measurement_device '\k-geometry diffractometer'
_diffrn_measurement_device_type 'Bruker D8 VENTURE Kappa Duo PHOTON II CPAD'
_diffrn_measurement_method '\f and \w scans'
_diffrn_radiation_monochromator 'multilayer mirrors'
_diffrn_radiation_type MoK\a
_diffrn_radiation_wavelength 0.71073
_diffrn_reflns_av_R_equivalents 0.1012
_diffrn_reflns_av_unetI/netI 0.0688
_diffrn_reflns_Laue_measured_fraction_full 0.998
_diffrn_reflns_Laue_measured_fraction_max 0.997
_diffrn_reflns_limit_h_max 15
_diffrn_reflns_limit_h_min -15
_diffrn_reflns_limit_k_max 13
_diffrn_reflns_limit_k_min -13
_diffrn_reflns_limit_l_max 26
_diffrn_reflns_limit_l_min -25
_diffrn_reflns_number 31745
_diffrn_reflns_point_group_measured_fraction_full 0.998
_diffrn_reflns_point_group_measured_fraction_max 0.997
_diffrn_reflns_theta_full 25.242
_diffrn_reflns_theta_max 28.303
_diffrn_reflns_theta_min 2.752
_diffrn_source 'micro-focus sealed tube'
_diffrn_source_type 'Incoatech I\mS HB'
_exptl_absorpt_coefficient_mu 0.066
_exptl_absorpt_correction_T_max 0.7457
_exptl_absorpt_correction_T_min 0.5489
_exptl_absorpt_correction_type multi-scan
_exptl_absorpt_process_details
;
 SADABS 2016/2: Krause, L., Herbst-Irmer, R., Sheldrick G.M. & Stalke D.,
 J. Appl. Cryst. 48 (2015) 3-10
;
_exptl_crystal_colour colourless
_exptl_crystal_density_diffrn 1.108
_exptl_crystal_description plate
_exptl_crystal_F_000 792
_exptl_crystal_size_max 0.330
_exptl_crystal_size_mid 0.180
_exptl_crystal_size_min 0.090
_refine_diff_density_max 0.171
_refine_diff_density_min -0.214
_refine_diff_density_rms 0.037
_refine_ls_extinction_method none
_refine_ls_goodness_of_fit_ref 1.025
_refine_ls_hydrogen_treatment mixed
_refine_ls_matrix_type full
_refine_ls_number_parameters 258
_refine_ls_number_reflns 5416
_refine_ls_number_restraints 2
_refine_ls_restrained_S_all 1.025
_refine_ls_R_factor_all 0.1211
_refine_ls_R_factor_gt 0.0569
_refine_ls_shift/su_max 0.000
_refine_ls_shift/su_mean 0.000
_refine_ls_structure_factor_coef Fsqd
_refine_ls_weighting_details 'w=1/[\s^2^(Fo^2^)+(0.0571P)^2^+0.4168P] where P=(Fo^2^+2Fc^2^)/3'
_refine_ls_weighting_scheme calc
_refine_ls_wR_factor_gt 0.1282
_refine_ls_wR_factor_ref 0.1605
_reflns_Friedel_coverage 0.000
_reflns_number_gt 3003
_reflns_number_total 5416
_reflns_threshold_expression 'I > 2\s(I)'
_cod_data_source_file d5ob00012b2.cif
_cod_data_source_block mo_AR_69_0m_a
_cod_depositor_comments
;
The following automatic conversions were performed:

data item '_atom_sites_solution_primary' value 'direct method' was
changed to 'direct'.

Automatic conversion script
Id: cif_fix_values 8170 2020-07-09 18:12:32Z antanas 

 Adding full bibliography for 7160450.cif.
;
_cod_original_sg_symbol_H-M 'P 21/n'
_cod_database_code 7160450
_shelx_shelxl_version_number 2018/3
_shelx_space_group_comment
;
The symmetry employed for this shelxl refinement is uniquely defined
by the following loop, which should always be used as a source of
symmetry information in preference to the above space-group names.
They are only intended as comments.
;
_shelx_estimated_absorpt_t_min 0.979
_shelx_estimated_absorpt_t_max 0.994

loop_
_space_group_symop_operation_xyz
'x, y, z'
'-x+1/2, y+1/2, -z+1/2'
'-x, -y, -z'
'x-1/2, -y-1/2, z-1/2'

loop_
_atom_site_label
_atom_site_type_symbol
_atom_site_fract_x
_atom_site_fract_y
_atom_site_fract_z
_atom_site_U_iso_or_equiv
_atom_site_adp_type
_atom_site_occupancy
_atom_site_site_symmetry_order
_atom_site_calc_flag
_atom_site_refinement_flags_posn
_atom_site_refinement_flags_adp
_atom_site_refinement_flags_occupancy
_atom_site_disorder_assembly
_atom_site_disorder_group
O1 O 0.09420(13) 0.81215(17) 0.59432(8) 0.0629(4) Uani 1 1 d D . . . .
H1 H 0.058(4) 0.794(5) 0.626(2) 0.094 Uiso 0.5 1 d D U P . .
H1' H 0.095(5) 0.795(6) 0.5535(14) 0.094 Uiso 0.5 1 d D U P . .
N1 N 0.5732(2) 0.4182(2) 0.80066(11) 0.0852(7) Uani 1 1 d . . . . .
C1 C 0.45983(14) 0.72342(17) 0.66674(9) 0.0365(4) Uani 1 1 d . . . . .
C2 C 0.37337(15) 0.63594(17) 0.67861(9) 0.0384(4) Uani 1 1 d . . . . .
H2 H 0.398730 0.557192 0.703462 0.046 Uiso 1 1 calc R U . . .
C3 C 0.25025(15) 0.66048(17) 0.65506(9) 0.0371(4) Uani 1 1 d . . . . .
C4 C 0.21559(15) 0.78171(18) 0.61926(9) 0.0411(4) Uani 1 1 d . . . . .
C5 C 0.29957(16) 0.87378(18) 0.60562(9) 0.0408(4) Uani 1 1 d . . . . .
C6 C 0.42092(16) 0.84105(18) 0.63058(9) 0.0412(4) Uani 1 1 d . . . . .
H6 H 0.478310 0.900818 0.622600 0.049 Uiso 1 1 calc R U . . .
C7 C 0.59425(15) 0.69106(18) 0.68738(9) 0.0395(4) Uani 1 1 d . . . . .
H7 H 0.633726 0.776607 0.682409 0.047 Uiso 1 1 calc R U . . .
C8 C 0.62801(15) 0.59749(19) 0.63406(9) 0.0421(4) Uani 1 1 d . . . . .
C9 C 0.71559(18) 0.6380(2) 0.60144(11) 0.0581(5) Uani 1 1 d . . . . .
H9 H 0.755445 0.719307 0.614016 0.070 Uiso 1 1 calc R U . . .
C10 C 0.7444(2) 0.5594(3) 0.55064(12) 0.0723(7) Uani 1 1 d . . . . .
H10 H 0.803116 0.588652 0.529264 0.087 Uiso 1 1 calc R U . . .
C11 C 0.6877(2) 0.4389(3) 0.53115(11) 0.0686(7) Uani 1 1 d . . . . .
H11 H 0.707089 0.386858 0.496505 0.082 Uiso 1 1 calc R U . . .
C12 C 0.6018(2) 0.3962(2) 0.56364(11) 0.0631(6) Uani 1 1 d . . . . .
H12 H 0.563408 0.313952 0.551363 0.076 Uiso 1 1 calc R U . . .
C13 C 0.57211(18) 0.4747(2) 0.61442(10) 0.0523(5) Uani 1 1 d . . . . .
H13 H 0.513598 0.444723 0.635796 0.063 Uiso 1 1 calc R U . . .
C14 C 0.64815(15) 0.64951(18) 0.76538(9) 0.0412(4) Uani 1 1 d . . . . .
C15 C 0.78559(17) 0.6360(2) 0.78119(11) 0.0610(6) Uani 1 1 d . . . . .
H15A H 0.817409 0.611616 0.829390 0.091 Uiso 1 1 calc R U . . .
H15B H 0.819740 0.720235 0.772269 0.091 Uiso 1 1 calc R U . . .
H15C H 0.805666 0.567550 0.751821 0.091 Uiso 1 1 calc R U . . .
C16 C 0.60345(18) 0.5181(2) 0.78246(10) 0.0509(5) Uani 1 1 d . . . . .
C17 C 0.6151(2) 0.7541(2) 0.81396(11) 0.0589(5) Uani 1 1 d . . . . .
H17A H 0.652056 0.730455 0.861717 0.088 Uiso 1 1 calc R U . . .
H17B H 0.529079 0.756553 0.806568 0.088 Uiso 1 1 calc R U . . .
H17C H 0.643232 0.841089 0.804112 0.088 Uiso 1 1 calc R U . . .
C18 C 0.15868(15) 0.55483(18) 0.66626(9) 0.0422(4) Uani 1 1 d . . . . .
C19 C 0.22252(19) 0.4321(2) 0.70586(12) 0.0589(6) Uani 1 1 d . . . . .
H19A H 0.163555 0.367731 0.711752 0.088 Uiso 1 1 calc R U . . .
H19B H 0.270703 0.459698 0.750916 0.088 Uiso 1 1 calc R U . . .
H19C H 0.273363 0.391936 0.679755 0.088 Uiso 1 1 calc R U . . .
C20 C 0.07670(19) 0.6111(2) 0.70977(12) 0.0621(6) Uani 1 1 d . . . . .
H20A H 0.031379 0.539028 0.722939 0.093 Uiso 1 1 calc R U . . .
H20B H 0.022316 0.675917 0.682506 0.093 Uiso 1 1 calc R U . . .
H20C H 0.125134 0.653687 0.751073 0.093 Uiso 1 1 calc R U . . .
C21 C 0.0831(2) 0.5044(2) 0.59530(11) 0.0644(6) Uani 1 1 d . . . . .
H21A H 0.023258 0.442416 0.602425 0.097 Uiso 1 1 calc R U . . .
H21B H 0.134571 0.459883 0.571003 0.097 Uiso 1 1 calc R U . . .
H21C H 0.044218 0.579390 0.568017 0.097 Uiso 1 1 calc R U . . .
C22 C 0.26094(19) 1.0036(2) 0.56277(10) 0.0548(5) Uani 1 1 d . . . . .
C23 C 0.1764(2) 1.0909(2) 0.59360(14) 0.0768(7) Uani 1 1 d . . . . .
H23A H 0.156954 1.171997 0.566648 0.115 Uiso 1 1 calc R U . . .
H23B H 0.215838 1.113368 0.641193 0.115 Uiso 1 1 calc R U . . .
H23C H 0.103789 1.041865 0.592169 0.115 Uiso 1 1 calc R U . . .
C24 C 0.3695(2) 1.0917(2) 0.56106(15) 0.0867(8) Uani 1 1 d . . . . .
H24A H 0.342125 1.172569 0.535283 0.130 Uiso 1 1 calc R U . . .
H24B H 0.421868 1.043372 0.538834 0.130 Uiso 1 1 calc R U . . .
H24C H 0.412582 1.114489 0.608003 0.130 Uiso 1 1 calc R U . . .
C25 C 0.1959(3) 0.9643(3) 0.48764(12) 0.0864(8) Uani 1 1 d . . . . .
H25A H 0.169007 1.044102 0.460787 0.130 Uiso 1 1 calc R U . . .
H25B H 0.127773 0.908646 0.488051 0.130 Uiso 1 1 calc R U . . .
H25C H 0.250307 0.915583 0.467006 0.130 Uiso 1 1 calc R U . . .

loop_
_atom_site_aniso_label
_atom_site_aniso_U_11
_atom_site_aniso_U_22
_atom_site_aniso_U_33
_atom_site_aniso_U_23
_atom_site_aniso_U_13
_atom_site_aniso_U_12
O1 0.0375(8) 0.0696(10) 0.0751(11) 0.0119(9) 0.0027(8) 0.0130(7)
N1 0.0977(17) 0.0646(13) 0.0788(14) 0.0212(11) -0.0038(12) -0.0174(12)
C1 0.0314(9) 0.0369(9) 0.0409(9) 0.0000(8) 0.0086(7) 0.0023(7)
C2 0.0371(9) 0.0366(9) 0.0410(9) 0.0046(8) 0.0093(7) 0.0047(8)
C3 0.0331(9) 0.0390(10) 0.0388(9) -0.0020(8) 0.0086(7) 0.0022(7)
C4 0.0325(9) 0.0442(10) 0.0432(10) -0.0009(8) 0.0036(8) 0.0065(8)
C5 0.0432(10) 0.0372(10) 0.0389(9) 0.0017(8) 0.0047(8) 0.0055(8)
C6 0.0399(10) 0.0392(10) 0.0445(10) 0.0039(8) 0.0106(8) -0.0011(8)
C7 0.0327(9) 0.0383(9) 0.0470(10) 0.0037(8) 0.0090(8) -0.0011(7)
C8 0.0333(9) 0.0506(11) 0.0412(10) 0.0040(8) 0.0071(8) 0.0062(8)
C9 0.0486(12) 0.0692(14) 0.0612(13) 0.0047(11) 0.0225(10) 0.0015(10)
C10 0.0641(15) 0.100(2) 0.0636(15) 0.0087(14) 0.0354(12) 0.0140(14)
C11 0.0735(16) 0.0862(18) 0.0477(12) -0.0006(12) 0.0186(11) 0.0291(14)
C12 0.0667(15) 0.0616(14) 0.0579(13) -0.0078(11) 0.0105(11) 0.0113(11)
C13 0.0468(11) 0.0575(13) 0.0534(11) -0.0029(10) 0.0146(9) 0.0033(10)
C14 0.0353(9) 0.0409(10) 0.0451(10) 0.0014(8) 0.0060(8) 0.0006(8)
C15 0.0393(11) 0.0756(15) 0.0610(13) 0.0022(11) 0.0003(9) 0.0033(10)
C16 0.0520(12) 0.0485(12) 0.0453(11) 0.0040(9) -0.0001(9) -0.0010(10)
C17 0.0647(14) 0.0556(13) 0.0513(12) -0.0097(10) 0.0054(10) 0.0056(11)
C18 0.0348(9) 0.0441(10) 0.0490(10) -0.0025(8) 0.0134(8) -0.0031(8)
C19 0.0509(12) 0.0472(12) 0.0813(15) 0.0088(11) 0.0219(11) -0.0071(10)
C20 0.0532(13) 0.0672(14) 0.0743(14) -0.0035(11) 0.0315(11) -0.0009(11)
C21 0.0588(13) 0.0705(15) 0.0617(14) -0.0099(11) 0.0113(11) -0.0210(11)
C22 0.0585(12) 0.0469(12) 0.0527(12) 0.0123(9) 0.0028(10) 0.0070(10)
C23 0.0838(18) 0.0474(13) 0.0921(18) 0.0079(12) 0.0097(14) 0.0214(12)
C24 0.0817(18) 0.0625(15) 0.111(2) 0.0456(15) 0.0155(16) 0.0043(13)
C25 0.112(2) 0.0814(18) 0.0511(13) 0.0162(13) -0.0051(13) 0.0168(16)

loop_
_atom_type_symbol
_atom_type_description
_atom_type_scat_dispersion_real
_atom_type_scat_dispersion_imag
_atom_type_scat_source
C C 0.0033 0.0016 'International Tables Vol C Tables 4.2.6.8 and 6.1.1.4'
H H 0.0000 0.0000 'International Tables Vol C Tables 4.2.6.8 and 6.1.1.4'
N N 0.0061 0.0033 'International Tables Vol C Tables 4.2.6.8 and 6.1.1.4'
O O 0.0106 0.0060 'International Tables Vol C Tables 4.2.6.8 and 6.1.1.4'

loop_
_geom_angle_atom_site_label_1
_geom_angle_atom_site_label_2
_geom_angle_atom_site_label_3
_geom_angle
_geom_angle_site_symmetry_1
_geom_angle_site_symmetry_3
_geom_angle_publ_flag
C6 C1 C2 117.92(16) . . ?
C6 C1 C7 119.10(15) . . ?
C2 C1 C7 122.84(15) . . ?
C1 C2 C3 122.97(16) . . ?
C2 C3 C4 116.85(15) . . ?
C2 C3 C18 120.27(15) . . ?
C4 C3 C18 122.85(15) . . ?
O1 C4 C3 119.72(16) . . ?
O1 C4 C5 117.78(16) . . ?
C3 C4 C5 122.48(16) . . ?
C6 C5 C4 116.97(16) . . ?
C6 C5 C22 120.64(17) . . ?
C4 C5 C22 122.35(16) . . ?
C1 C6 C5 122.79(16) . . ?
C1 C7 C8 111.22(14) . . ?
C1 C7 C14 115.86(13) . . ?
C8 C7 C14 114.47(14) . . ?
C13 C8 C9 117.64(18) . . ?
C13 C8 C7 123.17(16) . . ?
C9 C8 C7 119.15(17) . . ?
C10 C9 C8 120.9(2) . . ?
C11 C10 C9 121.0(2) . . ?
C10 C11 C12 118.9(2) . . ?
C11 C12 C13 120.3(2) . . ?
C12 C13 C8 121.19(19) . . ?
C16 C14 C17 107.52(15) . . ?
C16 C14 C15 106.03(16) . . ?
C17 C14 C15 109.91(16) . . ?
C16 C14 C7 112.81(15) . . ?
C17 C14 C7 109.98(15) . . ?
C15 C14 C7 110.47(14) . . ?
N1 C16 C14 175.0(2) . . ?
C19 C18 C21 106.99(17) . . ?
C19 C18 C20 106.58(16) . . ?
C21 C18 C20 110.40(16) . . ?
C19 C18 C3 111.21(15) . . ?
C21 C18 C3 109.70(15) . . ?
C20 C18 C3 111.81(15) . . ?
C24 C22 C25 108.7(2) . . ?
C24 C22 C23 106.63(19) . . ?
C25 C22 C23 109.18(19) . . ?
C24 C22 C5 111.68(17) . . ?
C25 C22 C5 108.58(17) . . ?
C23 C22 C5 111.99(16) . . ?

loop_
_geom_bond_atom_site_label_1
_geom_bond_atom_site_label_2
_geom_bond_distance
_geom_bond_site_symmetry_2
_geom_bond_publ_flag
O1 C4 1.387(2) . ?
N1 C16 1.140(3) . ?
C1 C6 1.383(2) . ?
C1 C2 1.384(2) . ?
C1 C7 1.525(2) . ?
C2 C3 1.391(2) . ?
C3 C4 1.402(2) . ?
C3 C18 1.541(2) . ?
C4 C5 1.405(2) . ?
C5 C6 1.391(2) . ?
C5 C22 1.545(3) . ?
C7 C8 1.529(2) . ?
C7 C14 1.563(2) . ?
C8 C13 1.386(3) . ?
C8 C9 1.387(2) . ?
C9 C10 1.378(3) . ?
C10 C11 1.369(4) . ?
C11 C12 1.376(3) . ?
C12 C13 1.382(3) . ?
C14 C16 1.474(3) . ?
C14 C17 1.528(3) . ?
C14 C15 1.533(3) . ?
C18 C19 1.530(3) . ?
C18 C21 1.532(3) . ?
C18 C20 1.535(2) . ?
C22 C24 1.530(3) . ?
C22 C25 1.532(3) . ?
C22 C23 1.539(3) . ?

loop_
_geom_torsion_atom_site_label_1
_geom_torsion_atom_site_label_2
_geom_torsion_atom_site_label_3
_geom_torsion_atom_site_label_4
_geom_torsion
_geom_torsion_site_symmetry_1
_geom_torsion_site_symmetry_2
_geom_torsion_site_symmetry_3
_geom_torsion_site_symmetry_4
_geom_torsion_publ_flag
C6 C1 C2 C3 0.9(3) . . . . ?
C7 C1 C2 C3 -174.87(16) . . . . ?
C1 C2 C3 C4 -1.5(2) . . . . ?
C1 C2 C3 C18 176.33(15) . . . . ?
C2 C3 C4 O1 179.90(16) . . . . ?
C18 C3 C4 O1 2.1(3) . . . . ?
C2 C3 C4 C5 1.7(2) . . . . ?
C18 C3 C4 C5 -176.09(15) . . . . ?
O1 C4 C5 C6 -179.51(16) . . . . ?
C3 C4 C5 C6 -1.2(3) . . . . ?
O1 C4 C5 C22 -1.6(3) . . . . ?
C3 C4 C5 C22 176.67(16) . . . . ?
C2 C1 C6 C5 -0.4(3) . . . . ?
C7 C1 C6 C5 175.49(16) . . . . ?
C4 C5 C6 C1 0.6(3) . . . . ?
C22 C5 C6 C1 -177.35(16) . . . . ?
C6 C1 C7 C8 -96.09(18) . . . . ?
C2 C1 C7 C8 79.6(2) . . . . ?
C6 C1 C7 C14 130.90(17) . . . . ?
C2 C1 C7 C14 -53.4(2) . . . . ?
C1 C7 C8 C13 -54.7(2) . . . . ?
C14 C7 C8 C13 79.0(2) . . . . ?
C1 C7 C8 C9 122.92(18) . . . . ?
C14 C7 C8 C9 -103.38(19) . . . . ?
C13 C8 C9 C10 0.9(3) . . . . ?
C7 C8 C9 C10 -176.84(19) . . . . ?
C8 C9 C10 C11 -0.3(3) . . . . ?
C9 C10 C11 C12 -0.6(4) . . . . ?
C10 C11 C12 C13 0.9(3) . . . . ?
C11 C12 C13 C8 -0.3(3) . . . . ?
C9 C8 C13 C12 -0.6(3) . . . . ?
C7 C8 C13 C12 177.01(18) . . . . ?
C1 C7 C14 C16 68.1(2) . . . . ?
C8 C7 C14 C16 -63.36(19) . . . . ?
C1 C7 C14 C17 -51.9(2) . . . . ?
C8 C7 C14 C17 176.62(15) . . . . ?
C1 C7 C14 C15 -173.39(16) . . . . ?
C8 C7 C14 C15 55.1(2) . . . . ?
C2 C3 C18 C19 1.4(2) . . . . ?
C4 C3 C18 C19 179.03(16) . . . . ?
C2 C3 C18 C21 -116.80(18) . . . . ?
C4 C3 C18 C21 60.9(2) . . . . ?
C2 C3 C18 C20 120.37(18) . . . . ?
C4 C3 C18 C20 -62.0(2) . . . . ?
C6 C5 C22 C24 -7.1(3) . . . . ?
C4 C5 C22 C24 175.07(19) . . . . ?
C6 C5 C22 C25 112.8(2) . . . . ?
C4 C5 C22 C25 -65.1(2) . . . . ?
C6 C5 C22 C23 -126.6(2) . . . . ?
C4 C5 C22 C23 55.6(2) . . . . ?
